data_4074231
loop_
_publ_author_name
'Zirngast, Michaela'
'Marschner, Christoph'
'Baumgartner, Judith'

_publ_section_title
;
 Cobalt-Assisted Silicon&#x2212;Silicon Bond Activation
;
_journal_issue 20
_journal_name_full Organometallics
_journal_page_first 4897
_journal_paper_doi 10.1021/om0604831
_journal_volume 25
_journal_year 2006
_chemical_formula_sum 'C23 H32 Co2 O6 Si4'
_chemical_formula_weight 634.71
_chemical_name_systematic
;
 ?
;
_space_group_IT_number 4
_symmetry_cell_setting monoclinic
_symmetry_space_group_name_Hall 'P 2yb'
_symmetry_space_group_name_H-M 'P 1 21 1'
_atom_sites_solution_hydrogens geom
_atom_sites_solution_primary direct
_atom_sites_solution_secondary difmap
_audit_creation_method SHELXL-97
_cell_angle_alpha 90.00
_cell_angle_beta 91.95(3)
_cell_angle_gamma 90.00
_cell_formula_units_Z 2
_cell_length_a 9.6011(19)
_cell_length_b 9.874(2)
_cell_length_c 15.963(3)
_cell_measurement_temperature 100(2)
_cell_volume 1512.4(5)
_computing_cell_refinement 'Bruker XSCANS'
_computing_data_collection 'Bruker XSCANS'
_computing_data_reduction 'Bruker SHELXTL'
_computing_molecular_graphics 'Bruker SHELXTL'
_computing_publication_material 'Bruker SHELXTL'
_computing_structure_refinement 'SHELXL-97 (Sheldrick, 1997)'
_computing_structure_solution 'SHELXS-97 (Sheldrick, 1990)'
_diffrn_ambient_temperature 100(2)
_diffrn_measured_fraction_theta_full 0.995
_diffrn_measured_fraction_theta_max 0.995
_diffrn_measurement_device_type 'Bruker P4'
_diffrn_measurement_method '\w scans'
_diffrn_radiation_monochromator graphite
_diffrn_radiation_source 'fine-focus sealed tube'
_diffrn_radiation_type MoK\a
_diffrn_radiation_wavelength 0.71073
_diffrn_reflns_av_R_equivalents 0.0312
_diffrn_reflns_av_sigmaI/netI 0.0530
_diffrn_reflns_limit_h_max 10
_diffrn_reflns_limit_h_min -10
_diffrn_reflns_limit_k_max 11
_diffrn_reflns_limit_k_min -11
_diffrn_reflns_limit_l_max 18
_diffrn_reflns_limit_l_min -18
_diffrn_reflns_number 9722
_diffrn_reflns_theta_full 24.00
_diffrn_reflns_theta_max 24.00
_diffrn_reflns_theta_min 2.12
_diffrn_standards_interval_time 10
_exptl_absorpt_coefficient_mu 1.288
_exptl_absorpt_correction_T_max 0.7827
_exptl_absorpt_correction_T_min 0.6269
_exptl_absorpt_correction_type SADABS
_exptl_absorpt_process_details XPREP
_exptl_crystal_colour red
_exptl_crystal_density_diffrn 1.394
_exptl_crystal_density_method 'not measured'
_exptl_crystal_description plates
_exptl_crystal_F_000 656
_exptl_crystal_size_max 0.40
_exptl_crystal_size_mid 0.20
_exptl_crystal_size_min 0.20
_refine_diff_density_max 0.500
_refine_diff_density_min -0.246
_refine_diff_density_rms 0.062
_refine_ls_abs_structure_details 'Flack H D (1983), Acta Cryst. A39, 876-881'
_refine_ls_abs_structure_Flack 0.048(12)
_refine_ls_extinction_method none
_refine_ls_goodness_of_fit_ref 1.083
_refine_ls_hydrogen_treatment mixed
_refine_ls_matrix_type full
_refine_ls_number_parameters 325
_refine_ls_number_reflns 4668
_refine_ls_number_restraints 1
_refine_ls_restrained_S_all 1.083
_refine_ls_R_factor_all 0.0347
_refine_ls_R_factor_gt 0.0329
_refine_ls_shift/su_max 0.000
_refine_ls_shift/su_mean 0.000
_refine_ls_structure_factor_coef Fsqd
_refine_ls_weighting_details 'calc w=1/[\s^2^(Fo^2^)+(0.0236P)^2^+0.0000P] where P=(Fo^2^+2Fc^2^)/3'
_refine_ls_weighting_scheme calc
_refine_ls_wR_factor_gt 0.0669
_refine_ls_wR_factor_ref 0.0675
_reflns_number_gt 4563
_reflns_number_total 4668
_reflns_threshold_expression >2sigma(I)
_cod_data_source_file om0604831si20060720_042426.cif
_cod_data_source_block 4a_198j
_cod_depositor_comments
;
The following automatic conversions were performed:

'_symmetry_cell_setting' value 'Monoclinic' changed to 'monoclinic'
according to /home/saulius/struct/CIF-dictionaries/cif_core.dic
dictionary named 'cif_core.dic' version 2.4.1 from 2010-06-29.

Automatic conversion script
Id: cif_fix_values 1715 2011-07-08 13:25:40Z adriana 
;
_cod_original_sg_symbol_H-M P2(1)
_cod_database_code 4074231

loop_
_symmetry_equiv_pos_as_xyz
'x, y, z'
'-x, y+1/2, -z'

loop_
_atom_site_label
_atom_site_type_symbol
_atom_site_fract_x
_atom_site_fract_y
_atom_site_fract_z
_atom_site_U_iso_or_equiv
_atom_site_adp_type
_atom_site_occupancy
_atom_site_symmetry_multiplicity
_atom_site_calc_flag
_atom_site_refinement_flags
Co1 Co 0.32979(5) 0.28273(5) 0.39762(3) 0.01405(13) Uani 1 1 d .
Co2 Co 0.14279(5) 0.11277(5) 0.39671(3) 0.01480(13) Uani 1 1 d .
Si1 Si 0.34052(10) 0.07481(10) 0.21138(6) 0.0139(2) Uani 1 1 d .
Si2 Si 0.18024(11) 0.05973(11) 0.09454(6) 0.0178(2) Uani 1 1 d .
Si3 Si 0.41108(11) -0.14522(11) 0.25362(6) 0.0170(2) Uani 1 1 d .
Si4 Si 0.53829(11) 0.19108(11) 0.16495(6) 0.0168(2) Uani 1 1 d .
O1 O -0.0398(3) 0.2269(3) 0.52548(17) 0.0309(7) Uani 1 1 d .
O2 O -0.0583(3) -0.0710(3) 0.31195(17) 0.0269(7) Uani 1 1 d .
O3 O 0.5510(3) 0.1327(3) 0.49137(17) 0.0266(7) Uani 1 1 d .
O4 O 0.1944(3) 0.4601(3) 0.51959(17) 0.0272(7) Uani 1 1 d .
O5 O 0.2941(3) -0.0844(3) 0.50475(17) 0.0288(7) Uani 1 1 d .
O6 O 0.5119(3) 0.4900(3) 0.32796(17) 0.0274(7) Uani 1 1 d .
C1 C 0.2602(4) 0.1697(4) 0.2992(2) 0.0142(8) Uani 1 1 d .
C2 C 0.1659(3) 0.2649(4) 0.3190(2) 0.0118(8) Uani 1 1 d .
C3 C 0.0758(4) 0.3710(4) 0.2823(2) 0.0154(8) Uani 1 1 d .
C4 C -0.0301(4) 0.4317(4) 0.3261(3) 0.0243(10) Uani 1 1 d .
H7 H -0.0462 0.4032 0.3818 0.029 Uiso 1 1 calc R
C5 C -0.1125(4) 0.5328(4) 0.2904(3) 0.0290(10) Uani 1 1 d .
H6 H -0.1843 0.5734 0.3214 0.035 Uiso 1 1 calc R
C6 C -0.0895(4) 0.5744(4) 0.2087(3) 0.0297(10) Uani 1 1 d .
H5 H -0.1469 0.6420 0.1832 0.036 Uiso 1 1 calc R
C7 C 0.0171(4) 0.5170(4) 0.1651(3) 0.0289(10) Uani 1 1 d .
H4 H 0.0348 0.5474 0.1100 0.035 Uiso 1 1 calc R
C8 C 0.0983(4) 0.4157(4) 0.2010(2) 0.0212(9) Uani 1 1 d .
H3 H 0.1704 0.3760 0.1700 0.025 Uiso 1 1 calc R
C9 C 0.4402(4) 0.4085(4) 0.3522(2) 0.0171(8) Uani 1 1 d .
C10 C 0.2505(4) 0.3922(4) 0.4743(2) 0.0191(9) Uani 1 1 d .
C11 C 0.4664(4) 0.1882(4) 0.4536(2) 0.0186(9) Uani 1 1 d .
C12 C 0.0290(4) 0.1832(4) 0.4755(2) 0.0225(9) Uani 1 1 d .
C13 C 0.0187(4) 0.0011(4) 0.3435(2) 0.0202(9) Uani 1 1 d .
C14 C 0.2374(4) -0.0115(4) 0.4602(2) 0.0185(9) Uani 1 1 d .
C15 C -0.0060(4) 0.0657(5) 0.1238(3) 0.0296(11) Uani 1 1 d .
H8A H -0.0659 0.0677 0.0728 0.044 Uiso 1 1 calc R
H8B H -0.0223 0.1473 0.1570 0.044 Uiso 1 1 calc R
H8C H -0.0278 -0.0147 0.1569 0.044 Uiso 1 1 calc R
C16 C 0.2073(4) 0.1984(5) 0.0158(2) 0.0267(10) Uani 1 1 d .
H9A H 0.1338 0.1938 -0.0283 0.040 Uiso 1 1 calc R
H9B H 0.2983 0.1869 -0.0092 0.040 Uiso 1 1 calc R
H9C H 0.2038 0.2865 0.0438 0.040 Uiso 1 1 calc R
C17 C 0.2079(4) -0.1038(4) 0.0380(2) 0.0286(10) Uani 1 1 d .
H10A H 0.1909 -0.1797 0.0758 0.043 Uiso 1 1 calc R
H10B H 0.3040 -0.1080 0.0193 0.043 Uiso 1 1 calc R
H10C H 0.1432 -0.1092 -0.0107 0.043 Uiso 1 1 calc R
C18 C 0.2578(4) -0.2510(4) 0.2817(3) 0.0252(10) Uani 1 1 d .
H11A H 0.2876 -0.3451 0.2901 0.038 Uiso 1 1 calc R
H11B H 0.1866 -0.2468 0.2363 0.038 Uiso 1 1 calc R
H11C H 0.2189 -0.2164 0.3335 0.038 Uiso 1 1 calc R
C19 C 0.5411(4) -0.1406(4) 0.3438(2) 0.0219(9) Uani 1 1 d .
H12A H 0.4993 -0.0968 0.3919 0.033 Uiso 1 1 calc R
H12B H 0.6234 -0.0893 0.3277 0.033 Uiso 1 1 calc R
H12C H 0.5687 -0.2332 0.3589 0.033 Uiso 1 1 calc R
C20 C 0.5041(4) -0.2323(4) 0.1669(2) 0.0308(10) Uani 1 1 d .
H13A H 0.5236 -0.3264 0.1829 0.046 Uiso 1 1 calc R
H13B H 0.5919 -0.1853 0.1571 0.046 Uiso 1 1 calc R
H13C H 0.4452 -0.2308 0.1156 0.046 Uiso 1 1 calc R
C21 C 0.6830(4) 0.1922(4) 0.2475(2) 0.0230(9) Uani 1 1 d .
H14A H 0.7589 0.2503 0.2292 0.035 Uiso 1 1 calc R
H14B H 0.7179 0.0998 0.2561 0.035 Uiso 1 1 calc R
H14C H 0.6476 0.2270 0.3002 0.035 Uiso 1 1 calc R
C22 C 0.4964(4) 0.3703(4) 0.1328(2) 0.0215(9) Uani 1 1 d .
H16A H 0.4404 0.4132 0.1756 0.032 Uiso 1 1 calc R
H16B H 0.4437 0.3699 0.0791 0.032 Uiso 1 1 calc R
H16C H 0.5832 0.4212 0.1269 0.032 Uiso 1 1 calc R
C23 C 0.6026(4) 0.1004(4) 0.0701(2) 0.0248(9) Uani 1 1 d .
H15A H 0.6800 0.1513 0.0469 0.037 Uiso 1 1 calc R
H15B H 0.5266 0.0931 0.0277 0.037 Uiso 1 1 calc R
H15C H 0.6346 0.0095 0.0862 0.037 Uiso 1 1 calc R

loop_
_atom_site_aniso_label
_atom_site_aniso_U_11
_atom_site_aniso_U_22
_atom_site_aniso_U_33
_atom_site_aniso_U_23
_atom_site_aniso_U_13
_atom_site_aniso_U_12
Co1 0.0140(3) 0.0142(3) 0.0139(3) -0.0016(2) 0.0000(2) 0.0006(2)
Co2 0.0139(3) 0.0155(3) 0.0152(3) 0.0001(2) 0.0027(2) -0.0007(2)
Si1 0.0141(5) 0.0144(6) 0.0133(5) 0.0004(4) 0.0008(4) 0.0002(4)
Si2 0.0173(6) 0.0214(6) 0.0146(5) -0.0024(5) -0.0013(4) 0.0011(5)
Si3 0.0183(6) 0.0149(5) 0.0178(6) -0.0009(5) 0.0017(4) 0.0016(5)
Si4 0.0150(6) 0.0187(6) 0.0169(5) 0.0005(5) 0.0025(4) -0.0011(5)
O1 0.0330(17) 0.0326(18) 0.0281(16) -0.0026(14) 0.0177(15) 0.0031(14)
O2 0.0241(16) 0.0270(17) 0.0294(16) -0.0053(14) -0.0030(13) -0.0100(14)
O3 0.0246(15) 0.0216(16) 0.0328(16) 0.0004(14) -0.0087(13) 0.0050(13)
O4 0.0209(16) 0.0281(16) 0.0331(17) -0.0122(15) 0.0060(13) 0.0024(13)
O5 0.0273(16) 0.0295(17) 0.0293(16) 0.0110(14) -0.0028(13) 0.0014(14)
O6 0.0310(17) 0.0219(16) 0.0297(16) 0.0007(14) 0.0062(13) -0.0087(14)
C1 0.0135(19) 0.017(2) 0.0120(18) 0.0015(16) -0.0003(15) -0.0074(16)
C2 0.0129(19) 0.0125(19) 0.0100(17) 0.0017(16) 0.0018(14) -0.0028(16)
C3 0.016(2) 0.015(2) 0.0149(19) -0.0023(17) -0.0043(16) -0.0020(16)
C4 0.018(2) 0.031(3) 0.024(2) 0.0033(19) -0.0036(17) 0.0031(19)
C5 0.025(2) 0.029(3) 0.033(2) -0.004(2) -0.0001(19) 0.0132(19)
C6 0.030(2) 0.023(2) 0.035(2) 0.003(2) -0.013(2) 0.0077(19)
C7 0.038(3) 0.028(3) 0.021(2) 0.0055(19) -0.005(2) 0.006(2)
C8 0.023(2) 0.021(2) 0.020(2) -0.0036(18) 0.0006(17) 0.0004(18)
C9 0.019(2) 0.016(2) 0.016(2) -0.0052(17) -0.0034(16) 0.0097(18)
C10 0.011(2) 0.019(2) 0.027(2) 0.0048(19) -0.0054(17) -0.0030(17)
C11 0.018(2) 0.017(2) 0.020(2) -0.0003(18) 0.0014(18) -0.0037(18)
C12 0.027(2) 0.019(2) 0.022(2) 0.0071(19) 0.0009(19) -0.0085(19)
C13 0.021(2) 0.024(2) 0.016(2) 0.0052(19) 0.0049(17) 0.0030(19)
C14 0.017(2) 0.020(2) 0.019(2) -0.0029(19) 0.0078(17) -0.0062(18)
C15 0.017(2) 0.048(3) 0.024(2) 0.001(2) -0.0010(17) 0.000(2)
C16 0.027(2) 0.037(3) 0.016(2) -0.003(2) -0.0034(18) 0.000(2)
C17 0.033(2) 0.034(3) 0.018(2) -0.0111(19) -0.0051(18) 0.000(2)
C18 0.024(2) 0.017(2) 0.035(2) -0.0004(19) 0.0042(18) 0.0016(17)
C19 0.019(2) 0.020(2) 0.026(2) 0.0018(19) -0.0013(17) 0.0011(18)
C20 0.043(3) 0.024(2) 0.025(2) -0.003(2) 0.004(2) 0.006(2)
C21 0.015(2) 0.024(2) 0.030(2) 0.000(2) 0.0015(17) -0.0022(18)
C22 0.022(2) 0.023(2) 0.019(2) 0.0037(18) 0.0018(17) -0.0014(18)
C23 0.026(2) 0.028(2) 0.020(2) -0.001(2) 0.0085(17) -0.003(2)

loop_
_atom_type_symbol
_atom_type_description
_atom_type_scat_dispersion_real
_atom_type_scat_dispersion_imag
_atom_type_scat_source
C C 0.0033 0.0016 'International Tables Vol C Tables 4.2.6.8 and 6.1.1.4'
H H 0.0000 0.0000 'International Tables Vol C Tables 4.2.6.8 and 6.1.1.4'
Si Si 0.0817 0.0704 'International Tables Vol C Tables 4.2.6.8 and 6.1.1.4'
Co Co 0.3494 0.9721 'International Tables Vol C Tables 4.2.6.8 and 6.1.1.4'
O O 0.0106 0.0060 'International Tables Vol C Tables 4.2.6.8 and 6.1.1.4'

loop_
_geom_angle_atom_site_label_1
_geom_angle_atom_site_label_2
_geom_angle_atom_site_label_3
_geom_angle
C9 Co1 C11 97.31(16)
C9 Co1 C10 97.29(17)
C11 Co1 C10 106.57(17)
C9 Co1 C2 105.73(15)
C11 Co1 C2 143.79(16)
C10 Co1 C2 97.90(15)
C9 Co1 C1 104.54(15)
C11 Co1 C1 108.20(16)
C10 Co1 C1 135.72(15)
C2 Co1 C1 39.32(14)
C9 Co1 Co2 155.30(12)
C11 Co1 Co2 99.60(12)
C10 Co1 Co2 95.00(12)
C2 Co1 Co2 51.18(10)
C1 Co1 Co2 52.89(10)
C13 Co2 C14 99.12(17)
C13 Co2 C12 98.90(17)
C14 Co2 C12 99.91(17)
C13 Co2 C2 104.81(15)
C14 Co2 C2 143.50(15)
C12 Co2 C2 103.09(16)
C13 Co2 C1 100.50(15)
C14 Co2 C1 109.56(15)
C12 Co2 C1 141.32(17)
C2 Co2 C1 39.41(14)
C13 Co2 Co1 152.43(12)
C14 Co2 Co1 96.13(12)
C12 Co2 Co1 100.93(12)
C2 Co2 Co1 51.95(10)
C1 Co2 Co1 52.51(10)
C1 Si1 Si4 110.34(12)
C1 Si1 Si3 111.54(12)
Si4 Si1 Si3 108.09(5)
C1 Si1 Si2 110.22(12)
Si4 Si1 Si2 106.84(5)
Si3 Si1 Si2 109.68(5)
C15 Si2 C17 107.5(2)
C15 Si2 C16 107.42(19)
C17 Si2 C16 106.25(18)
C15 Si2 Si1 113.68(13)
C17 Si2 Si1 109.45(14)
C16 Si2 Si1 112.18(13)
C18 Si3 C19 109.77(18)
C18 Si3 C20 108.56(19)
C19 Si3 C20 104.83(18)
C18 Si3 Si1 111.14(13)
C19 Si3 Si1 111.91(14)
C20 Si3 Si1 110.41(14)
C23 Si4 C21 108.15(18)
C23 Si4 C22 107.52(18)
C21 Si4 C22 109.35(18)
C23 Si4 Si1 108.10(13)
C21 Si4 Si1 111.46(13)
C22 Si4 Si1 112.10(13)
C2 C1 Si1 145.1(3)
C2 C1 Co1 68.9(2)
Si1 C1 Co1 136.37(19)
C2 C1 Co2 67.6(2)
Si1 C1 Co2 133.5(2)
Co1 C1 Co2 74.60(12)
C1 C2 C3 142.6(3)
C1 C2 Co2 73.0(2)
C3 C2 Co2 136.0(3)
C1 C2 Co1 71.8(2)
C3 C2 Co1 129.2(3)
Co2 C2 Co1 76.87(12)
C4 C3 C8 118.2(3)
C4 C3 C2 122.5(3)
C8 C3 C2 119.3(3)
C5 C4 C3 121.4(4)
C4 C5 C6 119.4(4)
C7 C6 C5 119.8(4)
C6 C7 C8 120.4(4)
C7 C8 C3 120.8(4)
O6 C9 Co1 176.2(3)
O4 C10 Co1 176.3(3)
O3 C11 Co1 177.1(3)
O1 C12 Co2 178.8(4)
O2 C13 Co2 178.2(3)
O5 C14 Co2 175.3(3)

loop_
_geom_bond_atom_site_label_1
_geom_bond_atom_site_label_2
_geom_bond_distance
Co1 C9 1.801(4)
Co1 C11 1.819(4)
Co1 C10 1.820(4)
Co1 C2 1.987(3)
Co1 C1 2.022(4)
Co1 Co2 2.4573(7)
Co2 C13 1.813(4)
Co2 C14 1.815(4)
Co2 C12 1.831(4)
Co2 C2 1.966(3)
Co2 C1 2.033(3)
Si1 C1 1.873(4)
Si1 Si4 2.3598(15)
Si1 Si3 2.3669(15)
Si1 Si2 2.3818(16)
Si2 C15 1.864(4)
Si2 C17 1.873(4)
Si2 C16 1.883(4)
Si3 C18 1.871(4)
Si3 C19 1.874(4)
Si3 C20 1.881(4)
Si4 C23 1.882(4)
Si4 C21 1.882(4)
Si4 C22 1.882(4)
O1 C12 1.138(4)
O2 C13 1.132(4)
O3 C11 1.136(4)
O4 C10 1.135(4)
O5 C14 1.138(4)
O6 C9 1.136(4)
C1 C2 1.349(5)
C2 C3 1.469(5)
C3 C4 1.390(5)
C3 C8 1.394(5)
C4 C5 1.384(5)
C5 C6 1.392(6)
C6 C7 1.379(6)
C7 C8 1.381(5)

loop_
_geom_torsion_atom_site_label_1
_geom_torsion_atom_site_label_2
_geom_torsion_atom_site_label_3
_geom_torsion_atom_site_label_4
_geom_torsion
C9 Co1 Co2 C13 13.6(4)
C11 Co1 Co2 C13 -119.0(3)
C10 Co1 Co2 C13 133.2(3)
C2 Co1 Co2 C13 37.1(3)
C1 Co1 Co2 C13 -13.4(3)
C9 Co1 Co2 C14 136.9(3)
C11 Co1 Co2 C14 4.38(16)
C10 Co1 Co2 C14 -103.39(16)
C2 Co1 Co2 C14 160.48(17)
C1 Co1 Co2 C14 110.00(18)
C9 Co1 Co2 C12 -121.7(3)
C11 Co1 Co2 C12 105.75(17)
C10 Co1 Co2 C12 -2.02(17)
C2 Co1 Co2 C12 -98.15(18)
C1 Co1 Co2 C12 -148.64(18)
C9 Co1 Co2 C2 -23.5(3)
C11 Co1 Co2 C2 -156.10(17)
C10 Co1 Co2 C2 96.13(18)
C1 Co1 Co2 C2 -50.49(18)
C9 Co1 Co2 C1 26.9(3)
C11 Co1 Co2 C1 -105.62(18)
C10 Co1 Co2 C1 146.61(17)
C2 Co1 Co2 C1 50.49(18)
C1 Si1 Si2 C15 -27.2(2)
Si4 Si1 Si2 C15 -147.07(17)
Si3 Si1 Si2 C15 96.01(17)
C1 Si1 Si2 C17 -147.38(18)
Si4 Si1 Si2 C17 92.72(15)
Si3 Si1 Si2 C17 -24.20(16)
C1 Si1 Si2 C16 94.95(19)
Si4 Si1 Si2 C16 -24.95(15)
Si3 Si1 Si2 C16 -141.87(15)
C1 Si1 Si3 C18 64.03(19)
Si4 Si1 Si3 C18 -174.49(14)
Si2 Si1 Si3 C18 -58.36(15)
C1 Si1 Si3 C19 -59.09(18)
Si4 Si1 Si3 C19 62.38(14)
Si2 Si1 Si3 C19 178.52(14)
C1 Si1 Si3 C20 -175.44(19)
Si4 Si1 Si3 C20 -53.97(16)
Si2 Si1 Si3 C20 62.16(16)
C1 Si1 Si4 C23 -174.26(18)
Si3 Si1 Si4 C23 63.53(15)
Si2 Si1 Si4 C23 -54.44(15)
C1 Si1 Si4 C21 67.02(19)
Si3 Si1 Si4 C21 -55.19(15)
Si2 Si1 Si4 C21 -173.16(14)
C1 Si1 Si4 C22 -55.92(18)
Si3 Si1 Si4 C22 -178.14(13)
Si2 Si1 Si4 C22 63.90(14)
Si4 Si1 C1 C2 90.3(5)
Si3 Si1 C1 C2 -149.5(4)
Si2 Si1 C1 C2 -27.4(5)
Si4 Si1 C1 Co1 -35.9(3)
Si3 Si1 C1 Co1 84.2(3)
Si2 Si1 C1 Co1 -153.7(2)
Si4 Si1 C1 Co2 -153.5(2)
Si3 Si1 C1 Co2 -33.4(3)
Si2 Si1 C1 Co2 88.7(2)
C9 Co1 C1 C2 -97.2(2)
C11 Co1 C1 C2 159.9(2)
C10 Co1 C1 C2 19.8(3)
Co2 Co1 C1 C2 71.52(19)
C9 Co1 C1 Si1 53.1(3)
C11 Co1 C1 Si1 -49.8(3)
C10 Co1 C1 Si1 170.1(2)
C2 Co1 C1 Si1 150.3(4)
Co2 Co1 C1 Si1 -138.1(3)
C9 Co1 C1 Co2 -168.72(13)
C11 Co1 C1 Co2 88.36(15)
C10 Co1 C1 Co2 -51.7(2)
C2 Co1 C1 Co2 -71.52(19)
C13 Co2 C1 C2 100.6(2)
C14 Co2 C1 C2 -155.7(2)
C12 Co2 C1 C2 -18.3(3)
Co1 Co2 C1 C2 -73.1(2)
C13 Co2 C1 Si1 -45.6(3)
C14 Co2 C1 Si1 58.1(3)
C12 Co2 C1 Si1 -164.5(2)
C2 Co2 C1 Si1 -146.2(4)
Co1 Co2 C1 Si1 140.6(3)
C13 Co2 C1 Co1 173.74(14)
C14 Co2 C1 Co1 -82.55(16)
C12 Co2 C1 Co1 54.8(3)
C2 Co2 C1 Co1 73.1(2)
Si1 C1 C2 C3 -11.8(9)
Co1 C1 C2 C3 131.6(5)
Co2 C1 C2 C3 -147.0(5)
Si1 C1 C2 Co2 135.2(5)
Co1 C1 C2 Co2 -81.42(10)
Si1 C1 C2 Co1 -143.4(5)
Co2 C1 C2 Co1 81.42(10)
C13 Co2 C2 C1 -88.6(2)
C14 Co2 C2 C1 40.7(3)
C12 Co2 C2 C1 168.4(2)
Co1 Co2 C2 C1 74.64(19)
C13 Co2 C2 C3 62.9(4)
C14 Co2 C2 C3 -167.8(3)
C12 Co2 C2 C3 -40.1(4)
C1 Co2 C2 C3 151.5(5)
Co1 Co2 C2 C3 -133.8(4)
C13 Co2 C2 Co1 -163.22(13)
C14 Co2 C2 Co1 -33.9(3)
C12 Co2 C2 Co1 93.74(15)
C1 Co2 C2 Co1 -74.64(19)
C9 Co1 C2 C1 93.9(2)
C11 Co1 C2 C1 -33.6(3)
C10 Co1 C2 C1 -166.2(2)
Co2 Co1 C2 C1 -76.1(2)
C9 Co1 C2 C3 -50.2(3)
C11 Co1 C2 C3 -177.7(3)
C10 Co1 C2 C3 49.7(3)
C1 Co1 C2 C3 -144.1(4)
Co2 Co1 C2 C3 139.7(4)
C9 Co1 C2 Co2 170.02(13)
C11 Co1 C2 Co2 42.5(3)
C10 Co1 C2 Co2 -90.07(15)
C1 Co1 C2 Co2 76.1(2)
C1 C2 C3 C4 166.9(5)
Co2 C2 C3 C4 35.6(6)
Co1 C2 C3 C4 -79.5(4)
C1 C2 C3 C8 -14.6(7)
Co2 C2 C3 C8 -146.0(3)
Co1 C2 C3 C8 99.0(4)
C8 C3 C4 C5 0.7(6)
C2 C3 C4 C5 179.2(3)
C3 C4 C5 C6 0.2(6)
C4 C5 C6 C7 -1.6(6)
C5 C6 C7 C8 2.0(6)
C6 C7 C8 C3 -1.0(6)
C4 C3 C8 C7 -0.3(5)
C2 C3 C8 C7 -178.9(3)
C11 Co1 C9 O6 -62(5)
C10 Co1 C9 O6 46(5)
C2 Co1 C9 O6 146(5)
C1 Co1 C9 O6 -173(5)
Co2 Co1 C9 O6 165(5)
C9 Co1 C10 O4 108(5)
C11 Co1 C10 O4 -152(5)
C2 Co1 C10 O4 1(5)
C1 Co1 C10 O4 -11(5)
Co2 Co1 C10 O4 -50(5)
C9 Co1 C11 O3 89(7)
C10 Co1 C11 O3 -11(7)
C2 Co1 C11 O3 -142(7)
C1 Co1 C11 O3 -163(7)
Co2 Co1 C11 O3 -110(7)
C13 Co2 C12 O1 142(16)
C14 Co2 C12 O1 41(16)
C2 Co2 C12 O1 -110(16)
C1 Co2 C12 O1 -98(16)
Co1 Co2 C12 O1 -57(16)
C14 Co2 C13 O2 23(12)
C12 Co2 C13 O2 -79(12)
C2 Co2 C13 O2 175(12)
C1 Co2 C13 O2 135(12)
Co1 Co2 C13 O2 145(11)
C13 Co2 C14 O5 -122(4)
C12 Co2 C14 O5 -21(4)
C2 Co2 C14 O5 108(4)
C1 Co2 C14 O5 134(4)
Co1 Co2 C14 O5 82(4)
